data_4031718
loop_
_publ_author_name
'Richter, Celin'
'Nguyen Trung, Minh'
'Mahrwald, Rainer'

_publ_section_title
;
 Multicomponent Cascade Reactions of Unprotected Ketoses and Amino Acids -
 Access to a Defined Configured Quaternary Stereogenic Center.
;
_journal_issue 21
_journal_name_full 'The Journal of organic chemistry'
_journal_page_first 10849
_journal_page_last 10865
_journal_paper_doi 10.1021/acs.joc.5b02003
_journal_volume 80
_journal_year 2015
_chemical_absolute_configuration ad
_chemical_formula_sum 'C14 H25 N2 O3'
_chemical_formula_weight 269.36
_chemical_name_systematic
;
 ?
;
_space_group_crystal_system orthorhombic
_space_group_IT_number 19
_space_group_name_Hall 'P 2ac 2ab'
_space_group_name_H-M_alt 'P 21 21 21'
_symmetry_space_group_name_Hall 'P 2ac 2ab'
_symmetry_space_group_name_H-M 'P 21 21 21'
_atom_sites_solution_hydrogens mixed
_audit_creation_method SHELXL-2013
_cell_angle_alpha 90
_cell_angle_beta 90
_cell_angle_gamma 90
_cell_formula_units_Z 4
_cell_length_a 9.2507(13)
_cell_length_b 9.5787(12)
_cell_length_c 17.633(2)
_cell_measurement_reflns_used 5037
_cell_measurement_temperature 100(2)
_cell_measurement_theta_max 66.72
_cell_measurement_theta_min 5.02
_cell_volume 1562.5(3)
_computing_cell_refinement 'Bruker SAINT'
_computing_data_collection 'Bruker APEX2'
_computing_data_reduction 'Bruker SAINT'
_computing_structure_refinement 'SHELXL-2013 (Sheldrick, 2013)'
_computing_structure_solution 'SHELXS-97 (Sheldrick 2008)'
_diffrn_ambient_temperature 100(2)
_diffrn_measured_fraction_theta_full 0.972
_diffrn_measured_fraction_theta_max 0.994
_diffrn_measurement_device_type 'Bruker D8 VENTURE'
_diffrn_measurement_method '\f and \w scans'
_diffrn_radiation_type CuK\a
_diffrn_radiation_wavelength 1.54178
_diffrn_reflns_av_R_equivalents 0.0432
_diffrn_reflns_av_unetI/netI 0.0407
_diffrn_reflns_laue_measured_fraction_full 0.972
_diffrn_reflns_laue_measured_fraction_max 0.994
_diffrn_reflns_limit_h_max 6
_diffrn_reflns_limit_h_min -10
_diffrn_reflns_limit_k_max 11
_diffrn_reflns_limit_k_min -11
_diffrn_reflns_limit_l_max 20
_diffrn_reflns_limit_l_min -17
_diffrn_reflns_number 8673
_diffrn_reflns_point_group_measured_fraction_full 0.964
_diffrn_reflns_point_group_measured_fraction_max 0.986
_diffrn_reflns_theta_full 67.679
_diffrn_reflns_theta_max 66.812
_diffrn_reflns_theta_min 5.016
_exptl_absorpt_coefficient_mu 0.648
_exptl_absorpt_correction_T_max 0.7528
_exptl_absorpt_correction_T_min 0.6489
_exptl_absorpt_correction_type multi-scan
_exptl_absorpt_process_details SADABS
_exptl_crystal_colour colorless
_exptl_crystal_density_diffrn 1.145
_exptl_crystal_description rod
_exptl_crystal_F_000 588
_exptl_crystal_size_max 0.190
_exptl_crystal_size_mid 0.120
_exptl_crystal_size_min 0.040
_refine_diff_density_max 0.652
_refine_diff_density_min -0.369
_refine_diff_density_rms 0.064
_refine_ls_abs_structure_details
;
 Flack x determined using 956 quotients [(I+)-(I-)]/[(I+)+(I-)]
 (Parsons and Flack (2004), Acta Cryst. A60, s61).
;
_refine_ls_abs_structure_Flack 0.21(13)
_refine_ls_extinction_method none
_refine_ls_goodness_of_fit_ref 1.036
_refine_ls_hydrogen_treatment mixed
_refine_ls_matrix_type full
_refine_ls_number_parameters 180
_refine_ls_number_reflns 2723
_refine_ls_number_restraints 7
_refine_ls_restrained_S_all 1.040
_refine_ls_R_factor_all 0.0705
_refine_ls_R_factor_gt 0.0644
_refine_ls_shift/su_max 0.000
_refine_ls_shift/su_mean 0.000
_refine_ls_structure_factor_coef Fsqd
_refine_ls_weighting_details 'w=1/[\s^2^(Fo^2^)+(0.1270P)^2^+0.9263P] where P=(Fo^2^+2Fc^2^)/3'
_refine_ls_weighting_scheme calc
_refine_ls_wR_factor_gt 0.1805
_refine_ls_wR_factor_ref 0.1904
_reflns_Friedel_coverage 0.709
_reflns_friedel_fraction_full 0.953
_reflns_friedel_fraction_max 0.975
_reflns_number_gt 2485
_reflns_number_total 2723
_reflns_threshold_expression 'I > 2\s(I)'
_cod_data_source_file jo5b02003_si_001.cif
_cod_data_source_block 18_14
_cod_depositor_comments 'Adding full bibliography for 4031716--4031718.cif.'
_cod_database_code 4031718
_shelx_space_group_comment
;
The symmetry employed for this shelxl refinement is uniquely defined
by the following loop, which should always be used as a source of
symmetry information in preference to the above space-group names.
They are only intended as comments.
;
_shelx_estimated_absorpt_t_min 0.887
_shelx_estimated_absorpt_t_max 0.975
_shelxl_version_number 2013-4

loop_
_space_group_symop_operation_xyz
'x, y, z'
'-x+1/2, -y, z+1/2'
'x+1/2, -y+1/2, -z'
'-x, y+1/2, -z+1/2'

loop_
_atom_site_label
_atom_site_type_symbol
_atom_site_fract_x
_atom_site_fract_y
_atom_site_fract_z
_atom_site_U_iso_or_equiv
_atom_site_adp_type
_atom_site_occupancy
_atom_site_site_symmetry_order
_atom_site_calc_flag
_atom_site_refinement_flags_posn
_atom_site_refinement_flags_adp
_atom_site_refinement_flags_occupancy
_atom_site_disorder_assembly
_atom_site_disorder_group
O1 O 0.5965(3) 0.5324(3) 0.15726(18) 0.0346(7) Uani 1 1 d . . . . .
O2 O 0.4480(4) 0.4046(3) 0.22613(18) 0.0412(8) Uani 1 1 d . . . . .
O3 O 0.6308(4) 0.8820(3) 0.00428(16) 0.0379(8) Uani 1 1 d . . . . .
N1 N 0.3563(4) 0.6912(4) 0.10904(18) 0.0243(7) Uani 1 1 d . . . . .
H1 H 0.288(6) 0.648(6) 0.084(3) 0.029 Uiso 1 1 d . U . . .
N2 N 0.4266(4) 0.9474(4) 0.06607(19) 0.0273(8) Uani 1 1 d . . . . .
H2 H 0.365(6) 0.905(5) 0.093(3) 0.033 Uiso 1 1 d . U . . .
C1 C 0.4683(5) 0.5128(4) 0.1925(2) 0.0301(9) Uani 1 1 d . . . . .
C2 C 0.3609(4) 0.6324(4) 0.1864(2) 0.0237(8) Uani 1 1 d . . . . .
H2A H 0.3928 0.7079 0.2218 0.028 Uiso 1 1 calc R U . . .
C3 C 0.4949(4) 0.7025(4) 0.0690(2) 0.0267(9) Uani 1 1 d . . . . .
C4 C 0.6173(5) 0.6697(4) 0.1240(3) 0.0306(9) Uani 1 1 d . . . . .
H4 H 0.6959 0.7303 0.1350 0.037 Uiso 1 1 calc R U . . .
C5 C 0.5225(5) 0.8547(4) 0.0423(2) 0.0273(9) Uani 1 1 d . . . . .
C6 C 0.4313(5) 1.0996(4) 0.0547(2) 0.0316(9) Uani 1 1 d . . . . .
C7 C 0.5720(5) 1.1572(5) 0.0886(2) 0.0354(10) Uani 1 1 d . . . . .
H7A H 0.5745 1.1375 0.1431 0.053 Uiso 1 1 calc R U . . .
H7B H 0.5763 1.2583 0.0805 0.053 Uiso 1 1 calc R U . . .
H7C H 0.6548 1.1126 0.0639 0.053 Uiso 1 1 calc R U . . .
C8 C 0.4216(6) 1.1323(5) -0.0294(3) 0.0446(12) Uani 1 1 d . . . . .
H8A H 0.5033 1.0893 -0.0559 0.067 Uiso 1 1 calc R U . . .
H8B H 0.4242 1.2336 -0.0368 0.067 Uiso 1 1 calc R U . . .
H8C H 0.3309 1.0950 -0.0497 0.067 Uiso 1 1 calc R U . . .
C9 C 0.3024(6) 1.1597(5) 0.0966(3) 0.0451(13) Uani 1 1 d . . . . .
H9A H 0.2133 1.1179 0.0769 0.068 Uiso 1 1 calc R U . . .
H9B H 0.2994 1.2611 0.0892 0.068 Uiso 1 1 calc R U . . .
H9C H 0.3112 1.1389 0.1509 0.068 Uiso 1 1 calc R U . . .
C10 C 0.4992(5) 0.6055(5) -0.0006(3) 0.0365(10) Uani 1 1 d . . . . .
H10A H 0.4957 0.5080 0.0161 0.055 Uiso 1 1 calc R U . . .
H10B H 0.5887 0.6218 -0.0290 0.055 Uiso 1 1 calc R U . . .
H10C H 0.4159 0.6251 -0.0333 0.055 Uiso 1 1 calc R U . . .
C11 C 0.2104(5) 0.5872(5) 0.2099(3) 0.0416(12) Uani 1 1 d D . . . .
H11A H 0.2160 0.5362 0.2586 0.050 Uiso 1 1 calc R U . A 1
H11B H 0.1709 0.5226 0.1712 0.050 Uiso 1 1 calc R U . A 1
C12A C 0.1052(14) 0.7158(15) 0.2189(8) 0.0495(17) Uiso 0.520(9) 1 d D . P B 1
H12A H 0.1478 0.7900 0.1858 0.059 Uiso 0.520(9) 1 calc R U P B 1
C13A C 0.1163(18) 0.7700(16) 0.2934(8) 0.078(2) Uiso 0.520(9) 1 d D . P B 1
H13A H 0.0709 0.8624 0.2954 0.116 Uiso 0.520(9) 1 calc R U P B 1
H13B H 0.2185 0.7781 0.3075 0.116 Uiso 0.520(9) 1 calc R U P B 1
H13C H 0.0672 0.7071 0.3289 0.116 Uiso 0.520(9) 1 calc R U P B 1
C14A C -0.0432(15) 0.6977(17) 0.1905(9) 0.078(2) Uiso 0.520(9) 1 d D . P B 1
H14A H -0.0930 0.6271 0.2210 0.116 Uiso 0.520(9) 1 calc R U P B 1
H14B H -0.0401 0.6674 0.1374 0.116 Uiso 0.520(9) 1 calc R U P B 1
H14C H -0.0952 0.7866 0.1940 0.116 Uiso 0.520(9) 1 calc R U P B 1
C12B C 0.0941(15) 0.7067(14) 0.2086(10) 0.0495(17) Uiso 0.480(9) 1 d D . P B -2
H12B H 0.0801 0.7344 0.1544 0.059 Uiso 0.480(9) 1 calc R U P B -2
C13B C 0.1443(19) 0.8307(17) 0.2496(9) 0.078(2) Uiso 0.480(9) 1 d D . P B -2
H13D H 0.0783 0.9087 0.2397 0.093 Uiso 0.480(9) 1 calc R U P B -2
H13E H 0.2417 0.8554 0.2322 0.093 Uiso 0.480(9) 1 calc R U P B -2
H13F H 0.1465 0.8109 0.3041 0.093 Uiso 0.480(9) 1 calc R U P B -2
C14B C -0.0446(16) 0.6434(18) 0.2352(10) 0.078(2) Uiso 0.480(9) 1 d D . P B -2
H14D H -0.0377 0.6227 0.2895 0.093 Uiso 0.480(9) 1 calc R U P B -2
H14E H -0.0629 0.5569 0.2072 0.093 Uiso 0.480(9) 1 calc R U P B -2
H14F H -0.1240 0.7091 0.2264 0.093 Uiso 0.480(9) 1 calc R U P B -2

loop_
_atom_site_aniso_label
_atom_site_aniso_U_11
_atom_site_aniso_U_22
_atom_site_aniso_U_33
_atom_site_aniso_U_23
_atom_site_aniso_U_13
_atom_site_aniso_U_12
O1 0.0303(16) 0.0289(15) 0.0445(17) 0.0024(13) -0.0008(13) 0.0099(13)
O2 0.057(2) 0.0264(15) 0.0399(16) 0.0030(13) -0.0021(16) 0.0013(15)
O3 0.0460(19) 0.0363(16) 0.0315(14) -0.0014(13) 0.0160(14) 0.0008(14)
N1 0.0233(17) 0.0276(16) 0.0221(15) -0.0035(13) -0.0037(14) -0.0002(14)
N2 0.0301(18) 0.0257(17) 0.0259(16) -0.0035(13) 0.0037(14) 0.0009(14)
C1 0.040(2) 0.0238(19) 0.0270(19) -0.0023(16) -0.0056(18) 0.0008(17)
C2 0.0237(19) 0.0237(18) 0.0237(17) -0.0024(15) -0.0022(15) -0.0007(15)
C3 0.028(2) 0.0252(18) 0.0269(19) -0.0042(16) 0.0055(17) 0.0042(16)
C4 0.021(2) 0.027(2) 0.044(2) 0.0014(17) 0.0026(17) 0.0003(16)
C5 0.033(2) 0.029(2) 0.0198(17) -0.0026(15) 0.0028(16) 0.0008(17)
C6 0.034(2) 0.0257(19) 0.035(2) -0.0038(16) -0.0052(19) 0.0011(18)
C7 0.037(2) 0.032(2) 0.037(2) -0.0080(17) -0.0041(19) -0.0028(19)
C8 0.058(3) 0.033(2) 0.042(2) 0.003(2) -0.015(2) -0.004(2)
C9 0.038(3) 0.027(2) 0.070(3) -0.015(2) -0.005(2) 0.0066(19)
C10 0.044(3) 0.031(2) 0.035(2) -0.0113(18) 0.010(2) 0.0037(19)
C11 0.039(3) 0.036(2) 0.049(3) -0.003(2) 0.007(2) -0.013(2)

loop_
_atom_type_symbol
_atom_type_description
_atom_type_scat_dispersion_real
_atom_type_scat_dispersion_imag
_atom_type_scat_source
C C 0.0181 0.0091 'International Tables Vol C Tables 4.2.6.8 and 6.1.1.4'
H H 0.0000 0.0000 'International Tables Vol C Tables 4.2.6.8 and 6.1.1.4'
N N 0.0311 0.0180 'International Tables Vol C Tables 4.2.6.8 and 6.1.1.4'
O O 0.0492 0.0322 'International Tables Vol C Tables 4.2.6.8 and 6.1.1.4'

loop_
_geom_angle_atom_site_label_1
_geom_angle_atom_site_label_2
_geom_angle_atom_site_label_3
_geom_angle
C1 O1 C4 115.3(3)
C3 N1 C2 116.5(3)
C3 N1 H1 115(3)
C2 N1 H1 108(3)
C5 N2 C6 127.0(4)
C5 N2 H2 108(3)
C6 N2 H2 125(3)
O2 C1 O1 118.8(4)
O2 C1 C2 125.4(4)
O1 C1 C2 115.8(3)
N1 C2 C11 109.6(3)
N1 C2 C1 111.8(3)
C11 C2 C1 111.5(3)
N1 C2 H2A 107.9
C11 C2 H2A 107.9
C1 C2 H2A 107.9
N1 C3 C4 109.2(3)
N1 C3 C10 111.2(3)
C4 C3 C10 111.4(3)
N1 C3 C5 111.0(3)
C4 C3 C5 105.3(3)
C10 C3 C5 108.6(3)
O1 C4 C3 110.2(3)
O1 C4 H4 124.9
C3 C4 H4 124.9
O3 C5 N2 125.1(4)
O3 C5 C3 119.8(4)
N2 C5 C3 115.0(3)
N2 C6 C9 106.6(4)
N2 C6 C8 109.6(4)
C9 C6 C8 110.5(4)
N2 C6 C7 109.2(3)
C9 C6 C7 109.9(4)
C8 C6 C7 110.9(4)
C6 C7 H7A 109.5
C6 C7 H7B 109.5
H7A C7 H7B 109.5
C6 C7 H7C 109.5
H7A C7 H7C 109.5
H7B C7 H7C 109.5
C6 C8 H8A 109.5
C6 C8 H8B 109.5
H8A C8 H8B 109.5
C6 C8 H8C 109.5
H8A C8 H8C 109.5
H8B C8 H8C 109.5
C6 C9 H9A 109.5
C6 C9 H9B 109.5
H9A C9 H9B 109.5
C6 C9 H9C 109.5
H9A C9 H9C 109.5
H9B C9 H9C 109.5
C3 C10 H10A 109.5
C3 C10 H10B 109.5
H10A C10 H10B 109.5
C3 C10 H10C 109.5
H10A C10 H10C 109.5
H10B C10 H10C 109.5
C2 C11 C12B 114.7(7)
C2 C11 C12A 111.8(7)
C2 C11 H11A 109.3
C12A C11 H11A 109.3
C2 C11 H11B 109.3
C12A C11 H11B 109.3
H11A C11 H11B 107.9
C13A C12A C14A 115.3(13)
C13A C12A C11 109.6(11)
C14A C12A C11 116.6(11)
C13A C12A H12A 104.6
C14A C12A H12A 104.6
C11 C12A H12A 104.6
C12A C13A H13A 109.5
C12A C13A H13B 109.5
H13A C13A H13B 109.5
C12A C13A H13C 109.5
H13A C13A H13C 109.5
H13B C13A H13C 109.5
C12A C14A H14A 109.5
C12A C14A H14B 109.5
H14A C14A H14B 109.5
C12A C14A H14C 109.5
H14A C14A H14C 109.5
H14B C14A H14C 109.5
C13B C12B C14B 116.5(14)
C13B C12B C11 111.5(11)
C14B C12B C11 106.7(12)
C13B C12B H12B 107.2
C14B C12B H12B 107.2
C11 C12B H12B 107.2
C12B C13B H13D 109.5
C12B C13B H13E 109.5
H13D C13B H13E 109.5
C12B C13B H13F 109.5
H13D C13B H13F 109.5
H13E C13B H13F 109.5
C12B C14B H14D 109.5
C12B C14B H14E 109.5
H14D C14B H14E 109.5
C12B C14B H14F 109.5
H14D C14B H14F 109.5
H14E C14B H14F 109.5

loop_
_geom_bond_atom_site_label_1
_geom_bond_atom_site_label_2
_geom_bond_distance
O1 C1 1.351(5)
O1 C4 1.453(5)
O2 C1 1.208(5)
O3 C5 1.234(5)
N1 C3 1.468(5)
N1 C2 1.477(5)
N1 H1 0.88(6)
N2 C5 1.324(6)
N2 C6 1.472(5)
N2 H2 0.84(6)
C1 C2 1.521(6)
C2 C11 1.515(6)
C2 H2A 1.0000
C3 C4 1.523(6)
C3 C10 1.540(5)
C3 C5 1.554(6)
C4 H4 0.9500
C6 C9 1.516(7)
C6 C8 1.519(6)
C6 C7 1.534(6)
C7 H7A 0.9800
C7 H7B 0.9800
C7 H7C 0.9800
C8 H8A 0.9800
C8 H8B 0.9800
C8 H8C 0.9800
C9 H9A 0.9800
C9 H9B 0.9800
C9 H9C 0.9800
C10 H10A 0.9800
C10 H10B 0.9800
C10 H10C 0.9800
C11 C12B 1.571(14)
C11 C12A 1.578(13)
C11 H11A 0.9900
C11 H11B 0.9900
C12A C13A 1.417(15)
C12A C14A 1.472(15)
C12A H12A 1.0000
C13A H13A 0.9800
C13A H13B 0.9800
C13A H13C 0.9800
C14A H14A 0.9800
C14A H14B 0.9800
C14A H14C 0.9800
C12B C13B 1.466(16)
C12B C14B 1.494(16)
C12B H12B 1.0000
C13B H13D 0.9800
C13B H13E 0.9800
C13B H13F 0.9800
C14B H14D 0.9800
C14B H14E 0.9800
C14B H14F 0.9800

loop_
_geom_torsion_atom_site_label_1
_geom_torsion_atom_site_label_2
_geom_torsion_atom_site_label_3
_geom_torsion_atom_site_label_4
_geom_torsion
C4 O1 C1 O2 -174.7(4)
C4 O1 C1 C2 4.9(5)
C3 N1 C2 C11 -162.8(3)
C3 N1 C2 C1 -38.7(4)
O2 C1 C2 N1 -137.8(4)
O1 C1 C2 N1 42.6(4)
O2 C1 C2 C11 -14.8(6)
O1 C1 C2 C11 165.6(4)
C2 N1 C3 C4 -8.9(5)
C2 N1 C3 C10 114.4(4)
C2 N1 C3 C5 -124.5(3)
C1 O1 C4 C3 -55.7(4)
N1 C3 C4 O1 56.5(4)
C10 C3 C4 O1 -66.7(4)
C5 C3 C4 O1 175.7(3)
C6 N2 C5 O3 -2.3(7)
C6 N2 C5 C3 174.9(3)
N1 C3 C5 O3 -176.3(3)
C4 C3 C5 O3 65.6(4)
C10 C3 C5 O3 -53.8(5)
N1 C3 C5 N2 6.3(5)
C4 C3 C5 N2 -111.7(4)
C10 C3 C5 N2 128.9(4)
C5 N2 C6 C9 -176.5(4)
C5 N2 C6 C8 63.8(6)
C5 N2 C6 C7 -57.8(5)
N1 C2 C11 C12B -58.3(8)
C1 C2 C11 C12B 177.4(7)
N1 C2 C11 C12A -66.7(7)
C1 C2 C11 C12A 169.0(6)
C2 C11 C12A C13A -87.2(13)
C12B C11 C12A C13A 161(9)
C2 C11 C12A C14A 139.5(12)
C12B C11 C12A C14A 27(7)
C2 C11 C12B C13B -50.2(15)
C12A C11 C12B C13B 21(7)
C2 C11 C12B C14B -178.5(9)
C12A C11 C12B C14B -107(8)
